data_4317653
loop_
_publ_author_name
'Etienne Baranoff'
'Jean-Paul Collin'
'Junko Furusho'
'Yoshio Furusho'
'Anne-Chantal Laemmel'
'Jean-Pierre Sauvage'

_publ_section_title
;
 Photochemical or Thermal Chelate Exchange in the Ruthenium Coordination
 Sphere of Complexes of the Ru(phen)2L Family (L = Diimine or Dinitrile
 Ligands)
;
_journal_name_full 'Inorganic Chemistry'
_journal_page_first 1215
_journal_page_last 1222
_journal_paper_doi 10.1021/ic011014o
_journal_volume 41
_journal_year 2002
_chemical_formula_moiety 'C50 H42 F12 N6 O2 P2 Ru'
_chemical_formula_sum 'C50 H42 F12 N6 O2 P2 Ru'
_chemical_formula_weight 1149.93
_chemical_name_systematic ' ?'
_space_group_IT_number 2
_symmetry_cell_setting triclinic
_symmetry_space_group_name_Hall '-P 1'
_symmetry_space_group_name_H-M 'P -1'
_cell_angle_alpha 81.777(5)
_cell_angle_beta 73.525(5)
_cell_angle_gamma 75.868(5)
_cell_formula_units_Z 2
_cell_length_a 11.7128(2)
_cell_length_b 12.8727(3)
_cell_length_c 17.9605(4)
_cell_measurement_temperature 173
_cell_volume 2510.29(12)
_computing_publication_material CIFGEN_IN_OpenMoleN_(_1997)
_computing_structure_refinement LSFM_OpenMoleN_(_1997)
_computing_structure_solution Direct_methods_(SIR,_Burla_et_al.,_1989)
_diffrn_ambient_temperature 173
_diffrn_measurement_details
;
   11429 reflections were collected using program Collect
  ("Collect" Data collection software, Nonius B.V., 1998)
  The conditions were as follow : crystal to detector distance =  36. mm.
  Scan angle =  2.0 deg 1 scans of   35 sec per frame.
  Data collection was divided into  5 set(s)
  with the following starting angles and number of frames :

  Set 1 Theta =    6.40 Omega =    0.00 Kappa =    0.00   91 frames
  Set 2 Theta =   -4.20 Kappa = -172.00 Phi   =    0.00   22 frames
  Set 3 Theta =   -4.40 Kappa = -171.00 Phi   =    0.00   21 frames
  Set 4 Theta =   -2.40 Kappa = -137.00 Phi   =    0.00   18 frames
  Set 5 Theta =   -6.40 Kappa =  -99.00 Phi   =    0.00   26 frames
  Friedel pairs were not averaged. Internal R = 0.04
;
_diffrn_measurement_device_type KappaCCD
_diffrn_measurement_method '\p scans'
_diffrn_radiation_monochromator graphite
_diffrn_radiation_type Mo-K\a
_diffrn_radiation_wavelength 0.71073
_diffrn_reflns_av_R_equivalents 0.040
_diffrn_reflns_av_sigmaI/netI 0.333
_diffrn_reflns_limit_h_max 15
_diffrn_reflns_limit_h_min 0
_diffrn_reflns_limit_k_max 16
_diffrn_reflns_limit_k_min -15
_diffrn_reflns_limit_l_max 23
_diffrn_reflns_limit_l_min -22
_diffrn_reflns_number 11429
_diffrn_reflns_theta_max 27.47
_diffrn_reflns_theta_min 2.5
_diffrn_source xray_tube
_diffrn_standards_decay_% 0
_exptl_absorpt_coefficient_mu 0.467
_exptl_absorpt_correction_type none
_exptl_crystal_colour orange
_exptl_crystal_density_diffrn 1.52
_exptl_crystal_density_method none
_exptl_crystal_description prism
_exptl_crystal_F_000 1164
_exptl_crystal_size_max 0.16
_exptl_crystal_size_mid 0.16
_exptl_crystal_size_min 0.14
_refine_diff_density_max 1.622
_refine_diff_density_min -0.115
_refine_ls_extinction_method none
_refine_ls_goodness_of_fit_all 17.854
_refine_ls_goodness_of_fit_ref 1.442
_refine_ls_hydrogen_treatment noref
_refine_ls_matrix_type full
_refine_ls_number_constraints 0
_refine_ls_number_parameters 691
_refine_ls_number_reflns 8738
_refine_ls_number_restraints 3
_refine_ls_R_factor_all 0.068
_refine_ls_R_factor_gt 0.050
_refine_ls_shift/esd_mean 0.007
_refine_ls_shift/su_max 0.047
_refine_ls_structure_factor_coef F
_refine_ls_weighting_scheme sigma
_refine_ls_wR_factor_all 0.897
_refine_ls_wR_factor_ref 0.075
_reflns_number_gt 8738
_reflns_number_total 11429
_reflns_threshold_expression >3.0\s(I)
_cod_data_source_file ic011014o_1.cif
_cod_data_source_block st567
_cod_original_cell_volume 2510.29(9)
_cod_database_code 4317653

loop_
_symmetry_equiv_pos_as_xyz
x,y,z
-x,-y,-z

loop_
_atom_site_aniso_label
_atom_site_aniso_U_11
_atom_site_aniso_U_22
_atom_site_aniso_U_33
_atom_site_aniso_U_12
_atom_site_aniso_U_13
_atom_site_aniso_U_23
_atom_site_aniso_type_symbol
RU 0.02112(9) 0.0264(1) 0.0277(1) -0.00330(9) -0.00566(8) -0.00233(9) Ru
N1 0.022(1) 0.027(1) 0.029(1) -0.0017(9) -0.0061(9) -0.003(1) N
C1 0.031(1) 0.033(2) 0.041(2) -0.005(1) -0.012(1) -0.004(1) C
C2 0.036(1) 0.038(2) 0.044(2) 0.003(1) -0.018(1) -0.002(1) C
C3 0.046(2) 0.031(2) 0.040(2) 0.000(1) -0.014(1) -0.001(1) C
C4 0.044(2) 0.024(2) 0.033(1) -0.005(1) -0.006(1) -0.003(1) C
C5 0.049(2) 0.030(2) 0.037(2) -0.012(1) -0.005(1) 0.002(1) C
C6 0.034(1) 0.037(2) 0.043(2) -0.013(1) 0.001(1) -0.002(1) C
C7 0.027(1) 0.028(2) 0.041(2) -0.007(1) -0.004(1) -0.007(1) C
C8 0.027(1) 0.044(2) 0.055(2) -0.014(1) -0.002(1) -0.007(2) C
C9 0.028(1) 0.048(2) 0.058(2) -0.008(1) -0.017(1) -0.001(2) C
C10 0.026(1) 0.041(2) 0.045(2) -0.006(1) -0.013(1) -0.001(1) C
N2 0.023(1) 0.030(1) 0.032(1) -0.0028(9) -0.0076(9) -0.004(1) N
C11 0.026(1) 0.024(1) 0.035(1) -0.006(1) -0.006(1) -0.006(1) C
C12 0.030(1) 0.025(2) 0.031(1) -0.002(1) -0.006(1) -0.005(1) C
N3 0.028(1) 0.035(1) 0.029(1) -0.005(1) -0.0046(9) -0.002(1) N
C13 0.032(1) 0.033(2) 0.041(2) -0.010(1) -0.008(1) -0.002(1) C
C14 0.034(1) 0.048(2) 0.047(2) -0.016(1) -0.007(1) -0.002(2) C
C15 0.025(1) 0.060(2) 0.045(2) -0.010(1) -0.005(1) 0.006(2) C
C16 0.032(1) 0.039(2) 0.038(2) -0.001(1) -0.004(1) 0.002(2) C
C17 0.028(1) 0.051(2) 0.044(2) -0.000(2) 0.005(1) -0.002(2) C
C18 0.046(2) 0.043(2) 0.039(2) 0.010(2) -0.002(1) -0.011(2) C
C19 0.046(2) 0.033(2) 0.038(2) -0.000(1) -0.012(1) 0.001(1) C
C20 0.067(2) 0.032(2) 0.048(2) -0.004(2) -0.018(2) -0.011(1) C
C21 0.054(2) 0.036(2) 0.052(2) -0.010(1) -0.016(1) -0.007(2) C
C22 0.040(1) 0.035(2) 0.041(2) -0.008(1) -0.012(1) -0.006(1) C
N4 0.028(1) 0.030(1) 0.032(1) -0.004(1) -0.0073(9) -0.004(1) N
C23 0.031(1) 0.030(2) 0.030(1) -0.001(1) -0.007(1) -0.001(1) C
C24 0.029(1) 0.034(2) 0.030(1) -0.004(1) -0.007(1) 0.001(1) C
N5 0.033(1) 0.030(1) 0.030(1) -0.006(1) -0.006(1) -0.002(1) N
C25 0.037(1) 0.031(2) 0.034(1) -0.010(1) -0.008(1) -0.003(1) C
C26 0.048(2) 0.027(2) 0.044(2) -0.008(1) -0.021(1) 0.002(1) C
C27 0.049(2) 0.037(2) 0.049(2) -0.010(1) -0.025(1) 0.001(1) C
C28 0.057(2) 0.047(2) 0.060(2) -0.006(2) -0.036(1) 0.004(2) C
C29 0.082(2) 0.054(2) 0.055(2) -0.019(2) -0.041(2) 0.015(2) C
C30 0.081(2) 0.051(2) 0.040(2) -0.014(2) -0.016(2) 0.010(2) C
C31 0.063(2) 0.042(2) 0.040(2) -0.008(2) -0.012(2) 0.003(2) C
O1 0.037(1) 0.053(2) 0.046(1) 0.003(1) -0.0169(9) -0.001(1) O
C32 0.036(1) 0.057(2) 0.064(2) -0.004(2) -0.023(1) -0.003(2) C
C33 0.029(1) 0.051(2) 0.070(2) -0.002(2) -0.013(2) -0.003(2) C
C34 0.044(2) 0.051(2) 0.051(2) -0.016(1) -0.011(1) 0.001(2) C
C35 0.034(2) 0.048(2) 0.052(2) -0.003(1) -0.003(1) -0.005(2) C
O2 0.038(1) 0.042(1) 0.050(1) 0.001(1) -0.007(1) -0.002(1) O
C36 0.046(2) 0.039(2) 0.049(2) 0.005(2) -0.016(1) -0.014(2) C
C37 0.068(2) 0.055(3) 0.091(3) 0.014(2) -0.026(2) -0.036(2) C
C38 0.093(3) 0.057(3) 0.152(4) 0.010(2) -0.047(3) -0.056(2) C
C39 0.086(3) 0.057(3) 0.215(5) -0.012(2) -0.054(3) -0.059(3) C
C40 0.063(2) 0.055(2) 0.141(4) -0.012(2) -0.030(2) -0.035(2) C
C41 0.048(2) 0.037(2) 0.061(2) -0.001(1) -0.022(1) -0.014(2) C
C42 0.029(1) 0.036(2) 0.040(2) -0.004(1) -0.011(1) -0.004(1) C
N6 0.024(1) 0.032(1) 0.032(1) -0.0047(9) -0.0079(9) -0.001(1) N
P1 0.0265(3) 0.0544(5) 0.0414(4) -0.0105(3) -0.0051(3) -0.0044(4) P
F1 0.114(2) 0.108(2) 0.051(1) -0.068(1) -0.021(1) 0.018(1) F
F2 0.0327(9) 0.088(2) 0.063(1) -0.012(1) -0.0148(8) -0.004(1) F
F3 0.040(1) 0.089(2) 0.110(2) 0.002(1) -0.020(1) -0.051(1) F
F4 0.0426(9) 0.102(2) 0.074(1) -0.0283(9) -0.0150(9) -0.020(1) F
F5 0.080(2) 0.086(2) 0.073(1) 0.022(1) -0.024(1) -0.037(1) F
F6 0.073(1) 0.099(2) 0.068(1) -0.035(1) -0.028(1) 0.030(1) F
P2 0.0304(5) 0.0439(7) 0.0509(6) -0.0123(4) -0.0107(5) -0.0068(5) P
F7 0.0436(9) 0.065(1) 0.078(1) -0.0225(8) -0.0229(8) -0.007(1) F
F8 0.041(1) 0.074(1) 0.173(2) -0.009(1) -0.007(1) -0.062(1) F
F9 0.085(1) 0.136(2) 0.075(1) -0.069(1) -0.038(1) 0.037(1) F
P3 0.074(1) 0.050(1) 0.094(1) 0.006(1) -0.0490(9) -0.014(1) P
F10 0.085(3) 0.079(3) 0.110(3) 0.034(2) -0.062(2) -0.057(2) F
F11 0.068(3) 0.090(4) 0.160(5) -0.011(3) -0.040(3) -0.002(4) F
F12 0.126(4) 0.082(4) 0.091(4) -0.031(3) -0.036(3) -0.000(3) F
F13 0.070(2) 0.045(3) 0.149(4) -0.007(2) -0.068(2) 0.016(3) F
F14 0.086(2) 0.060(3) 0.166(4) -0.001(2) -0.083(2) -0.014(3) F
F15 0.196(5) 0.107(4) 0.082(3) -0.061(4) -0.062(3) 0.014(3) F
C43 0.171(5) 0.112(4) 0.068(3) 0.065(4) -0.053(3) -0.042(3) C
C44 0.142(5) 0.107(5) 0.114(4) 0.037(4) -0.059(3) -0.031(4) C
C45 0.060(2) 0.060(3) 0.110(3) -0.005(2) -0.024(2) -0.020(2) C
C46 0.057(3) 0.058(3) 0.118(4) 0.017(2) -0.003(3) -0.031(3) C
C47 0.133(4) 0.148(5) 0.190(5) 0.087(4) -0.097(3) -0.089(4) C
C48 0.117(4) 0.085(4) 0.063(3) -0.014(3) -0.029(2) 0.002(3) C
C49 0.185(6) 0.178(6) 0.238(7) -0.083(4) -0.020(5) -0.102(4) C
C50 0.103(5) 0.108(6) 0.51(2) -0.047(4) 0.054(8) -0.048(9) C

loop_
_atom_site_label
_atom_site_fract_x
_atom_site_fract_y
_atom_site_fract_z
_atom_site_U_iso_or_equiv
_atom_site_occupancy
_atom_site_thermal_displace_type
_atom_site_calc_flag
_atom_site_calc_attached_atom
_atom_site_type_symbol
RU 0.18347(2) 0.09420(2) 0.23079(1) 0.0249(1) 1.000 Uani ? ? Ru
N1 0.2165(2) -0.0024(2) 0.3275(1) 0.026(1) 1.000 Uani ? ? N
C1 0.3199(3) -0.0322(3) 0.3515(2) 0.035(2) 1.000 Uani ? ? C
C2 0.3311(3) -0.1005(3) 0.4176(2) 0.039(2) 1.000 Uani ? ? C
C3 0.2334(3) -0.1423(3) 0.4611(2) 0.039(2) 1.000 Uani ? ? C
C4 0.1213(3) -0.1120(3) 0.4389(2) 0.033(2) 1.000 Uani ? ? C
C5 0.0094(3) -0.1449(3) 0.4838(2) 0.038(2) 1.000 Uani ? ? C
C6 -0.0960(3) -0.1085(3) 0.4625(2) 0.038(2) 1.000 Uani ? ? C
C7 -0.1011(2) -0.0367(2) 0.3946(2) 0.031(1) 1.000 Uani ? ? C
C8 -0.2095(3) 0.0078(3) 0.3699(2) 0.040(2) 1.000 Uani ? ? C
C9 -0.2043(3) 0.0754(3) 0.3037(2) 0.043(2) 1.000 Uani ? ? C
C10 -0.0921(3) 0.1017(3) 0.2599(2) 0.036(2) 1.000 Uani ? ? C
N2 0.0111(2) 0.0640(2) 0.2827(1) 0.028(1) 1.000 Uani ? ? N
C11 0.0063(2) -0.0040(2) 0.3483(2) 0.028(1) 1.000 Uani ? ? C
C12 0.1183(3) -0.0417(2) 0.3719(2) 0.029(1) 1.000 Uani ? ? C
N3 0.3648(2) 0.1019(2) 0.1839(1) 0.030(1) 1.000 Uani ? ? N
C13 0.4246(3) 0.1729(3) 0.1941(2) 0.035(2) 1.000 Uani ? ? C
C14 0.5492(3) 0.1647(3) 0.1607(2) 0.043(2) 1.000 Uani ? ? C
C15 0.6157(3) 0.0829(3) 0.1141(2) 0.041(2) 1.000 Uani ? ? C
C16 0.5559(3) 0.0066(3) 0.1009(2) 0.036(2) 1.000 Uani ? ? C
C17 0.6128(3) -0.0782(3) 0.0518(2) 0.040(2) 1.000 Uani ? ? C
C18 0.5500(3) -0.1490(3) 0.0411(2) 0.043(2) 1.000 Uani ? ? C
C19 0.4240(3) -0.1410(3) 0.0805(2) 0.039(2) 1.000 Uani ? ? C
C20 0.3525(4) -0.2121(3) 0.0732(2) 0.047(2) 1.000 Uani ? ? C
C21 0.2298(3) -0.1950(3) 0.1141(2) 0.047(2) 1.000 Uani ? ? C
C22 0.1801(3) -0.1093(3) 0.1594(2) 0.039(2) 1.000 Uani ? ? C
N4 0.2427(2) -0.0392(2) 0.1680(1) 0.030(1) 1.000 Uani ? ? N
C23 0.3648(3) -0.0562(3) 0.1291(2) 0.030(1) 1.000 Uani ? ? C
C24 0.4306(3) 0.0188(3) 0.1386(2) 0.031(1) 1.000 Uani ? ? C
N5 0.1349(2) 0.1867(2) 0.1375(1) 0.031(1) 1.000 Uani ? ? N
C25 0.0997(3) 0.2381(3) 0.0874(2) 0.034(1) 1.000 Uani ? ? C
C26 0.0511(3) 0.3030(3) 0.0267(2) 0.038(2) 1.000 Uani ? ? C
C27 -0.0714(3) 0.3604(3) 0.0463(2) 0.044(2) 1.000 Uani ? ? C
C28 -0.1186(3) 0.4228(3) -0.0115(2) 0.054(2) 1.000 Uani ? ? C
C29 -0.0457(4) 0.4252(3) -0.0891(2) 0.062(2) 1.000 Uani ? ? C
C30 0.0709(4) 0.3710(3) -0.1068(2) 0.055(2) 1.000 Uani ? ? C
C31 0.1218(3) 0.3091(3) -0.0499(2) 0.047(2) 1.000 Uani ? ? C
O1 -0.1311(2) 0.3472(2) 0.1224(1) 0.045(1) 1.000 Uani ? ? O
C32 -0.2511(3) 0.4147(3) 0.1488(2) 0.050(2) 1.000 Uani ? ? C
C33 -0.2913(3) 0.3898(3) 0.2358(2) 0.047(2) 1.000 Uani ? ? C
C34 -0.2020(3) 0.4064(3) 0.2775(2) 0.048(2) 1.000 Uani ? ? C
C35 -0.2422(3) 0.3812(3) 0.3644(2) 0.044(2) 1.000 Uani ? ? C
O2 -0.1398(2) 0.3521(2) 0.3990(1) 0.043(1) 1.000 Uani ? ? O
C36 -0.0762(3) 0.4300(3) 0.3931(2) 0.045(2) 1.000 Uani ? ? C
C37 -0.1300(4) 0.5274(4) 0.4260(3) 0.070(3) 1.000 Uani ? ? C
C38 -0.0608(5) 0.5983(4) 0.4236(3) 0.093(3) 1.000 Uani ? ? C
C39 0.0650(5) 0.5762(4) 0.3881(4) 0.102(3) 1.000 Uani ? ? C
C40 0.1198(4) 0.4782(4) 0.3557(3) 0.079(3) 1.000 Uani ? ? C
C41 0.0473(3) 0.4059(3) 0.3580(2) 0.047(2) 1.000 Uani ? ? C
C42 0.0989(3) 0.3065(3) 0.3199(2) 0.035(2) 1.000 Uani ? ? C
N6 0.1337(2) 0.2286(2) 0.2886(1) 0.029(1) 1.000 Uani ? ? N
P1 0.42988(7) 0.21428(8) 0.41162(5) 0.0390(4) 1.000 Uani ? ? P
F1 0.4618(2) 0.2907(2) 0.3343(1) 0.086(1) 1.000 Uani ? ? F
F2 0.3105(2) 0.2022(2) 0.3894(1) 0.056(1) 1.000 Uani ? ? F
F3 0.5053(2) 0.1120(2) 0.3634(2) 0.073(1) 1.000 Uani ? ? F
F4 0.5502(2) 0.2234(2) 0.4340(1) 0.068(1) 1.000 Uani ? ? F
F5 0.3534(2) 0.3148(2) 0.4580(1) 0.079(2) 1.000 Uani ? ? F
F6 0.3981(2) 0.1364(2) 0.4878(1) 0.079(1) 1.000 Uani ? ? F
P2 0.0000 0.0000 0.0000 0.0408(6) 0.500 Uani ? ? P
F7 -0.1120(2) -0.0269(2) -0.0229(1) 0.060(1) 1.000 Uani ? ? F
F8 0.0868(2) -0.1075(2) -0.0333(2) 0.080(2) 1.000 Uani ? ? F
F9 -0.0375(2) -0.0636(2) 0.0819(1) 0.095(1) 1.000 Uani ? ? F
P3 0.4157(2) 0.4692(2) 0.0936(1) 0.070(1) 0.500 Uani ? ? P
F10 0.5453(4) 0.3903(4) 0.0499(3) 0.090(3) 0.500 Uani ? ? F
F11 0.3016(5) 0.5503(5) 0.1312(4) 0.099(4) 0.500 Uani ? ? F
F12 0.4304(6) 0.4167(5) 0.1747(3) 0.098(4) 0.500 Uani ? ? F
F13 0.3444(4) 0.3944(4) 0.0862(3) 0.078(3) 0.500 Uani ? ? F
F14 0.5039(4) 0.5509(4) 0.0915(3) 0.095(3) 0.500 Uani ? ? F
F15 0.4149(6) 0.5259(6) 0.0110(3) 0.120(4) 0.500 Uani ? ? F
C43 0.6471(6) -0.2389(5) 0.2822(3) 0.109(4) 1.000 Uani ? ? C
C44 0.6377(6) -0.2728(6) 0.3552(4) 0.120(5) 1.000 Uani ? ? C
C45 0.5543(4) -0.3310(4) 0.3822(3) 0.074(3) 1.000 Uani ? ? C
C46 0.4793(4) -0.3699(4) 0.3536(3) 0.073(3) 1.000 Uani ? ? C
C47 0.4879(6) -0.3336(6) 0.2660(4) 0.155(5) 1.000 Uani ? ? C
C48 0.5842(5) -0.2639(5) 0.2328(3) 0.086(3) 1.000 Uani ? ? C
C49 0.7496(8) -0.1676(7) 0.2473(5) 0.198(6) 1.000 Uani ? ? C
C50 0.3964(7) -0.4326(7) 0.3953(8) 0.178(8) 1.000 Uani ? ? C
H1 0.3888 -0.0050 0.3216 0.0451 1.000 Uiso calc C1 H
H2 0.4056 -0.1181 0.4325 0.0516 1.000 Uiso calc C2 H
H3 0.2403 -0.1909 0.5054 0.0522 1.000 Uiso calc C3 H
H4 0.0106 -0.1931 0.5290 0.0518 1.000 Uiso calc C5 H
H5 -0.1677 -0.1310 0.4930 0.0515 1.000 Uiso calc C6 H
H6 -0.2847 -0.0095 0.3993 0.0547 1.000 Uiso calc C8 H
H7 -0.2763 0.1051 0.2869 0.0573 1.000 Uiso calc C9 H
H8 -0.0900 0.1471 0.2131 0.0481 1.000 Uiso calc C10 H
H9 0.3806 0.2308 0.2252 0.0459 1.000 Uiso calc C13 H
H10 0.5885 0.2161 0.1701 0.0555 1.000 Uiso calc C14 H
H11 0.7005 0.0777 0.0912 0.0587 1.000 Uiso calc C15 H
H12 0.6968 -0.0861 0.0256 0.0595 1.000 Uiso calc C17 H
H13 0.5907 -0.2044 0.0070 0.0616 1.000 Uiso calc C18 H
H14 0.3877 -0.2703 0.0411 0.0633 1.000 Uiso calc C20 H
H15 0.1808 -0.2422 0.1107 0.0606 1.000 Uiso calc C21 H
H16 0.0962 -0.0990 0.1862 0.0494 1.000 Uiso calc C22 H
H17 -0.1998 0.4639 0.0008 0.0679 1.000 Uiso calc C28 H
H18 -0.0795 0.4657 -0.1292 0.0778 1.000 Uiso calc C29 H
H19 0.1190 0.3752 -0.1591 0.0764 1.000 Uiso calc C30 H
H20 0.2043 0.2710 -0.0630 0.0646 1.000 Uiso calc C31 H
H21 -0.3062 0.3988 0.1243 0.0662 1.000 Uiso calc C32 H
H22 -0.2475 0.4883 0.1371 0.0662 1.000 Uiso calc C32 H
H23 -0.2990 0.3170 0.2459 0.0667 1.000 Uiso calc C33 H
H24 -0.3682 0.4355 0.2555 0.0667 1.000 Uiso calc C33 H
H25 -0.1945 0.4792 0.2675 0.0629 1.000 Uiso calc C34 H
H26 -0.1250 0.3608 0.2577 0.0629 1.000 Uiso calc C34 H
H27 -0.2824 0.3229 0.3745 0.0618 1.000 Uiso calc C35 H
H28 -0.2970 0.4427 0.3872 0.0618 1.000 Uiso calc C35 H
H29 -0.2150 0.5440 0.4502 0.0934 1.000 Uiso calc C37 H
H30 -0.0981 0.6646 0.4463 0.1265 1.000 Uiso calc C38 H
H31 0.1122 0.6274 0.3863 0.1455 1.000 Uiso calc C39 H
H32 0.2051 0.4610 0.3324 0.1075 1.000 Uiso calc C40 H

loop_
_atom_type_symbol
_atom_type_description
_atom_type_scat_dispersion_real
_atom_type_scat_dispersion_imag
_atom_type_scat_source
C ? 0.002 0.002 International_Tables_Vol_IV_Table_2.3.1
H ? 0.000 0.000 International_Tables_Vol_IV_Table_2.3.1
F ? 0.014 0.010 International_Tables_Vol_IV_Table_2.3.1
N ? 0.004 0.003 International_Tables_Vol_IV_Table_2.3.1
O ? 0.008 0.006 International_Tables_Vol_IV_Table_2.3.1
P ? 0.090 0.095 International_Tables_Vol_IV_Table_2.3.1
Ru ? -1.420 0.836 International_Tables_Vol_IV_Table_2.3.1

loop_
_geom_angle_atom_site_label_1
_geom_angle_atom_site_label_2
_geom_angle_atom_site_label_3
_geom_angle
_geom_angle_site_symmetry_1
_geom_angle_site_symmetry_2
_geom_angle_site_symmetry_3
_geom_angle_publ_flag
N1 RU N2 80.0(1) . . . ?
N1 RU N3 93.7(1) . . . ?
N1 RU N4 89.1(1) . . . ?
N1 RU N5 174.62(9) . . . ?
N1 RU N6 92.2(1) . . . ?
N2 RU N3 171.9(1) . . . ?
N2 RU N4 94.6(1) . . . ?
N2 RU N5 94.7(1) . . . ?
N2 RU N6 88.6(1) . . . ?
N3 RU N4 80.2(1) . . . ?
N3 RU N5 91.6(1) . . . ?
N3 RU N6 96.7(1) . . . ?
N4 RU N5 90.5(1) . . . ?
N4 RU N6 176.7(1) . . . ?
N5 RU N6 88.4(1) . . . ?
RU N1 C1 129.4(2) . . . ?
RU N1 C12 113.6(2) . . . ?
C1 N1 C12 117.0(3) . . . ?
N1 C1 C2 123.7(3) . . . ?
C1 C2 C3 119.2(3) . . . ?
C2 C3 C4 119.3(3) . . . ?
C3 C4 C5 124.0(3) . . . ?
C3 C4 C12 117.3(3) . . . ?
C5 C4 C12 118.5(3) . . . ?
C4 C5 C6 121.4(3) . . . ?
C5 C6 C7 120.9(3) . . . ?
C6 C7 C8 124.0(3) . . . ?
C6 C7 C11 119.7(3) . . . ?
C8 C7 C11 116.3(3) . . . ?
C7 C8 C9 119.4(3) . . . ?
C8 C9 C10 120.4(3) . . . ?
C9 C10 N2 121.8(3) . . . ?
RU N2 C10 128.9(2) . . . ?
RU N2 C11 113.3(2) . . . ?
C10 N2 C11 117.8(3) . . . ?
C7 C11 N2 124.2(3) . . . ?
C7 C11 C12 119.4(3) . . . ?
N2 C11 C12 116.4(3) . . . ?
N1 C12 C4 123.3(3) . . . ?
N1 C12 C11 116.5(3) . . . ?
C4 C12 C11 120.1(3) . . . ?
RU N3 C13 129.1(2) . . . ?
RU N3 C24 113.2(2) . . . ?
C13 N3 C24 117.7(3) . . . ?
N3 C13 C14 122.3(3) . . . ?
C13 C14 C15 120.6(3) . . . ?
C14 C15 C16 119.0(3) . . . ?
C15 C16 C17 124.4(3) . . . ?
C15 C16 C24 116.9(3) . . . ?
C17 C16 C24 118.7(4) . . . ?
C16 C17 C18 121.7(3) . . . ?
C17 C18 C19 120.9(3) . . . ?
C18 C19 C20 124.5(4) . . . ?
C18 C19 C23 118.5(4) . . . ?
C20 C19 C23 117.1(3) . . . ?
C19 C20 C21 119.0(4) . . . ?
C20 C21 C22 119.6(4) . . . ?
C21 C22 N4 124.2(3) . . . ?
RU N4 C22 129.5(2) . . . ?
RU N4 C23 113.5(2) . . . ?
C22 N4 C23 116.9(3) . . . ?
C19 C23 N4 123.3(3) . . . ?
C19 C23 C24 120.2(3) . . . ?
N4 C23 C24 116.5(3) . . . ?
N3 C24 C16 123.5(3) . . . ?
N3 C24 C23 116.5(3) . . . ?
C16 C24 C23 120.0(3) . . . ?
RU N5 C25 175.4(3) . . . ?
N5 C25 C26 177.9(4) . . . ?
C25 C26 C27 118.4(3) . . . ?
C25 C26 C31 121.3(3) . . . ?
C27 C26 C31 120.2(4) . . . ?
C26 C27 C28 118.8(4) . . . ?
C26 C27 O1 114.8(3) . . . ?
C28 C27 O1 126.5(4) . . . ?
C27 C28 C29 119.7(4) . . . ?
C28 C29 C30 120.8(4) . . . ?
C29 C30 C31 120.9(4) . . . ?
C26 C31 C30 119.5(4) . . . ?
C27 O1 C32 117.7(3) . . . ?
O1 C32 C33 106.5(3) . . . ?
C32 C33 C34 112.6(3) . . . ?
C33 C34 C35 112.5(3) . . . ?
C34 C35 O2 111.8(3) . . . ?
C35 O2 C36 116.0(3) . . . ?
O2 C36 C37 122.1(4) . . . ?
O2 C36 C41 117.4(4) . . . ?
C37 C36 C41 120.3(4) . . . ?
C36 C37 C38 119.6(5) . . . ?
C37 C38 C39 121.5(5) . . . ?
C38 C39 C40 119.2(5) . . . ?
C39 C40 C41 118.8(5) . . . ?
C36 C41 C40 120.5(4) . . . ?
C36 C41 C42 118.8(4) . . . ?
C40 C41 C42 120.6(4) . . . ?
C41 C42 N6 176.1(4) . . . ?
RU N6 C42 175.7(3) . . . ?
F1 P1 F2 89.7(2) . . . ?
F1 P1 F3 89.3(2) . . . ?
F1 P1 F4 91.0(2) . . . ?
F1 P1 F5 90.4(2) . . . ?
F1 P1 F6 178.9(2) . . . ?
F2 P1 F3 88.5(1) . . . ?
F2 P1 F4 178.7(2) . . . ?
F2 P1 F5 90.2(2) . . . ?
F2 P1 F6 89.7(1) . . . ?
F3 P1 F4 90.5(1) . . . ?
F3 P1 F5 178.7(2) . . . ?
F3 P1 F6 89.7(2) . . . ?
F4 P1 F5 90.8(2) . . . ?
F4 P1 F6 89.5(2) . . . ?
F5 P1 F6 90.5(2) . . . ?
F7 P2 F8 90.8(1) . . . ?
F7 P2 F9 89.2(1) . . . ?
F8 P2 F9 89.3(2) . . . ?
F10 P3 F13 91.9(4) . . . ?
F10 P3 F14 83.6(4) . . . ?
F10 P3 F15 86.0(4) . . . ?
F11 P3 F12 91.3(4) . . . ?
F11 P3 F13 92.6(4) . . . ?
F11 P3 F14 91.8(4) . . . ?
F11 P3 F15 91.4(5) . . . ?
F12 P3 F13 93.3(4) . . . ?
F12 P3 F14 91.5(4) . . . ?
F12 P3 F15 173.5(4) . . . ?
F13 P3 F14 173.4(5) . . . ?
F13 P3 F15 92.6(4) . . . ?
F14 P3 F15 82.4(4) . . . ?
P3 F10 F14 47.8(2) . . . ?
P3 F10 F15 45.1(2) . . . ?
F14 F10 F15 57.3(3) . . . ?
P3 F11 F13 42.5(3) . . . ?
P3 F12 F13 41.7(2) . . . ?
P3 F13 F11 45.0(3) . . . ?
P3 F13 F12 45.0(3) . . . ?
P3 F13 F15 45.5(3) . . . ?
F11 F13 F12 60.8(3) . . . ?
F11 F13 F15 61.1(3) . . . ?
F12 F13 F15 90.4(3) . . . ?
P3 F14 F10 48.7(3) . . . ?
P3 F14 F15 47.2(3) . . . ?
F10 F14 F15 61.4(3) . . . ?
P3 F15 F10 48.9(3) . . . ?
P3 F15 F13 42.0(3) . . . ?
P3 F15 F14 50.4(3) . . . ?
F10 F15 F13 61.7(4) . . . ?
F10 F15 F14 61.3(3) . . . ?
F13 F15 F14 92.3(4) . . . ?
C44 C43 C45 34.2(6) . . . ?
C44 C43 C48 126(1) . . . ?
C44 C43 C49 113.1(9) . . . ?
C45 C43 C48 92.7(7) . . . ?
C45 C43 C49 147.3(7) . . . ?
C48 C43 C49 119.9(7) . . . ?
C43 C44 C45 112.1(9) . . . ?
C43 C45 C44 33.8(5) . . . ?
C43 C45 C46 103.4(5) . . . ?
C44 C45 C46 137.1(7) . . . ?
C45 C46 C47 113.2(7) . . . ?
C45 C46 C50 126(1) . . . ?
C47 C46 C50 120(1) . . . ?
C46 C47 C48 110.9(6) . . . ?
C43 C48 C47 119.8(7) . . . ?

loop_
_geom_bond_atom_site_label_1
_geom_bond_atom_site_label_2
_geom_bond_distance
_geom_bond_site_symmetry_1
_geom_bond_site_symmetry_2
_geom_bond_publ_flag
RU N1 2.059(3) . . ?
RU N2 2.076(3) . . ?
RU N3 2.072(3) . . ?
RU N4 2.056(3) . . ?
RU N5 2.046(3) . . ?
RU N6 2.023(3) . . ?
N1 C1 1.351(4) . . ?
N1 C12 1.365(4) . . ?
C1 C2 1.390(5) . . ?
C2 C3 1.371(5) . . ?
C3 C4 1.427(5) . . ?
C4 C5 1.457(5) . . ?
C4 C12 1.403(5) . . ?
C5 C6 1.351(5) . . ?
C6 C7 1.427(5) . . ?
C7 C8 1.424(5) . . ?
C7 C11 1.419(4) . . ?
C8 C9 1.365(6) . . ?
C9 C10 1.420(5) . . ?
C10 N2 1.342(4) . . ?
N2 C11 1.361(4) . . ?
C11 C12 1.442(5) . . ?
N3 C13 1.338(4) . . ?
N3 C24 1.375(4) . . ?
C13 C14 1.396(5) . . ?
C14 C15 1.377(6) . . ?
C15 C16 1.418(6) . . ?
C16 C17 1.415(6) . . ?
C16 C24 1.411(5) . . ?
C17 C18 1.366(6) . . ?
C18 C19 1.429(5) . . ?
C19 C20 1.424(6) . . ?
C19 C23 1.413(5) . . ?
C20 C21 1.395(6) . . ?
C21 C22 1.375(5) . . ?
C22 N4 1.343(4) . . ?
N4 C23 1.380(4) . . ?
C23 C24 1.428(5) . . ?
N5 C25 1.151(5) . . ?
C25 C26 1.439(5) . . ?
C26 C27 1.414(5) . . ?
C26 C31 1.393(5) . . ?
C27 C28 1.378(6) . . ?
C27 O1 1.354(5) . . ?
C28 C29 1.414(6) . . ?
C29 C30 1.343(7) . . ?
C30 C31 1.384(6) . . ?
O1 C32 1.449(5) . . ?
C32 C33 1.510(6) . . ?
C33 C34 1.517(6) . . ?
C34 C35 1.508(6) . . ?
C35 O2 1.450(5) . . ?
O2 C36 1.364(5) . . ?
C36 C37 1.391(6) . . ?
C36 C41 1.380(6) . . ?
C37 C38 1.348(8) . . ?
C38 C39 1.405(9) . . ?
C39 C40 1.395(8) . . ?
C40 C41 1.395(6) . . ?
C41 C42 1.452(5) . . ?
C42 N6 1.148(5) . . ?
P1 F1 1.590(3) . . ?
P1 F2 1.606(2) . . ?
P1 F3 1.608(3) . . ?
P1 F4 1.605(2) . . ?
P1 F5 1.579(3) . . ?
P1 F6 1.586(3) . . ?
P2 F7 1.606(2) . . ?
P2 F7 1.606(2) . 2_555 ?
P2 F8 1.585(3) . . ?
P2 F8 1.585(3) . 2_555 ?
P2 F9 1.578(3) . . ?
P2 F9 1.578(3) . 2_555 ?
P3 F10 1.659(6) . . ?
P3 F11 1.530(8) . . ?
P3 F12 1.554(7) . . ?
P3 F13 1.461(6) . . ?
P3 F14 1.635(7) . . ?
P3 F15 1.558(8) . . ?
F10 F14 2.195(8) . . ?
F10 F15 2.20(1) . . ?
F10 F15 1.48(1) . 2_665 ?
F11 F13 2.16(1) . . ?
F12 F13 2.193(9) . . ?
F13 F15 2.18(1) . . ?
F14 F15 2.104(9) . . ?
F14 F15 2.08(1) . 2_665 ?
F15 F15 1.88(2) . 2_665 ?
C43 C44 1.30(1) . . ?
C43 C45 2.17(1) . . ?
C43 C48 1.41(1) . . ?
C43 C49 1.62(1) . . ?
C44 C45 1.32(1) . . ?
C45 C46 1.353(8) . . ?
C46 C47 1.56(1) . . ?
C46 C50 1.40(1) . . ?
C47 C48 1.55(1) . . ?

loop_
_geom_contact_atom_site_label_1
_geom_contact_atom_site_label_2
_geom_contact_distance
_geom_contact_site_symmetry_1
_geom_contact_site_symmetry_2
_geom_contact_publ_flag
? ? ? ? ? ?
